data_2020062
loop_
_publ_author_name
'Ravikumar, Krishnan'
'Sridhar, Balasubramanian'
'Nanubolu, Jagadeesh Babu'
'Karthik, Govindaraju'
'Reddy, Basi Venkata Subba'

_publ_section_title
;
 Three structures of dispirooxindole derivatives generated <i>in situ</i>
 through a three-component one-pot strategy with complete regio- and
 stereoselectivity
;
_journal_coeditor_code LG3172
_journal_issue 8
_journal_name_full 'Acta Crystallographica Section C'
_journal_page_first
;
;
_journal_paper_doi 10.1107/S2053229615013273
_journal_volume 71
_journal_year 2015
_chemical_formula_iupac 'C37 H34 N2 O5'
_chemical_formula_moiety 'C37 H34 N2 O5'
_chemical_formula_sum 'C37 H34 N2 O5'
_chemical_formula_weight 586.66
_chemical_name_systematic
;<i>tert</i>-Butyl
1''-methyl-2,2''-dioxo-4'-phenyl-5'-(<i>p</i>-tolyl)-4',5'-dihydrodispiro[indoline-3,2'-furan-3',3''-indoline]-1-carboxylate
;
_space_group_crystal_system monoclinic
_space_group_IT_number 14
_space_group_name_Hall '-P 2yn'
_space_group_name_H-M_alt 'P 1 21/n 1'
_symmetry_space_group_name_Hall '-P 2yn'
_symmetry_space_group_name_H-M 'P 1 21/n 1'
_atom_sites_solution_hydrogens geom
_audit_creation_method SHELXL-2014/7
_cell_angle_alpha 90
_cell_angle_beta 91.799(2)
_cell_angle_gamma 90
_cell_formula_units_Z 4
_cell_length_a 10.1226(9)
_cell_length_b 14.3682(13)
_cell_length_c 21.353(2)
_cell_measurement_reflns_used 5182
_cell_measurement_temperature 294(2)
_cell_measurement_theta_max 26.49
_cell_measurement_theta_min 2.25
_cell_volume 3104.1(5)
_computing_cell_refinement
;
SAINT (Bruker, 2001)
;
_computing_data_collection
;
SMART (Bruker, 2001)
;
_computing_data_reduction
;
SAINT (Bruker, 2001)
;
_computing_molecular_graphics
;
DIAMOND (Brandenburg & Putz, 2005) and Mercury (Macrae <i>et al.</i>,
2008)
;
_computing_publication_material
;
SHELXL2014 (Sheldrick, 2015)
;
_computing_structure_refinement
;
SHELXL2014 (Sheldrick, 2015)
;
_computing_structure_solution
;
SHELXL2014 (Sheldrick, 2015)
;
_diffrn_ambient_temperature 294(2)
_diffrn_measured_fraction_theta_full 1.000
_diffrn_measured_fraction_theta_max 1.000
_diffrn_measurement_device_type 'Bruker SMART APEX CCD area-detector'
_diffrn_measurement_method \w
_diffrn_radiation_type MoK\a
_diffrn_radiation_wavelength 0.71073
_diffrn_reflns_av_R_equivalents 0.0264
_diffrn_reflns_limit_h_max 12
_diffrn_reflns_limit_h_min -12
_diffrn_reflns_limit_k_max 17
_diffrn_reflns_limit_k_min -17
_diffrn_reflns_limit_l_max 26
_diffrn_reflns_limit_l_min -26
_diffrn_reflns_number 32699
_diffrn_reflns_theta_full 25.242
_diffrn_reflns_theta_max 26.372
_diffrn_reflns_theta_min 1.709
_exptl_absorpt_coefficient_mu 0.084
_exptl_absorpt_correction_T_max 0.99
_exptl_absorpt_correction_T_min 0.96
_exptl_absorpt_correction_type multi-scan
_exptl_absorpt_process_details
;
(SADABS; Bruker, 2001)
;
_exptl_crystal_colour colorless
_exptl_crystal_density_diffrn 1.255
_exptl_crystal_description plate
_exptl_crystal_F_000 1240
_exptl_crystal_size_max 0.110
_exptl_crystal_size_mid 0.080
_exptl_crystal_size_min 0.050
_refine_diff_density_max 0.266
_refine_diff_density_min -0.164
_refine_ls_extinction_method none
_refine_ls_goodness_of_fit_ref 1.036
_refine_ls_hydrogen_treatment constr
_refine_ls_matrix_type full
_refine_ls_number_parameters 402
_refine_ls_number_reflns 6337
_refine_ls_number_restraints 0
_refine_ls_restrained_S_all 1.036
_refine_ls_R_factor_all 0.0590
_refine_ls_R_factor_gt 0.0490
_refine_ls_shift/su_max 0.001
_refine_ls_shift/su_mean 0.000
_refine_ls_structure_factor_coef Fsqd
_refine_ls_weighting_details 'w=1/[\s^2^(Fo^2^)+(0.0716P)^2^+0.6349P] where P=(Fo^2^+2Fc^2^)/3'
_refine_ls_weighting_scheme calc
_refine_ls_wR_factor_gt 0.1266
_refine_ls_wR_factor_ref 0.1344
_reflns_number_gt 5275
_reflns_number_total 6337
_reflns_threshold_expression I>2\s(I)
_cod_data_source_file lg3172sup1.cif
_cod_data_source_block Ic
_cod_database_code 2020062
_shelx_space_group_comment
;
The symmetry employed for this shelxl refinement is uniquely defined
by the following loop, which should always be used as a source of
symmetry information in preference to the above space-group names.
They are only intended as comments.
;
_shelx_estimated_absorpt_t_min 0.991
_shelx_estimated_absorpt_t_max 0.996

loop_
_space_group_symop_operation_xyz
'x, y, z'
'-x+1/2, y+1/2, -z+1/2'
'-x, -y, -z'
'x-1/2, -y-1/2, z-1/2'

loop_
_atom_site_type_symbol
_atom_site_label
_atom_site_fract_x
_atom_site_fract_y
_atom_site_fract_z
_atom_site_U_iso_or_equiv
_atom_site_adp_type
_atom_site_calc_flag
_atom_site_occupancy
C C1 0.78549(15) 0.36896(10) 0.86336(7) 0.0458(3) Uani d 1
C C2 0.70250(17) 0.44115(12) 0.87718(9) 0.0581(4) Uani d 1
H H2 0.7139 0.5000 0.8601 0.070 Uiso calc 1
C C3 0.60125(18) 0.42312(13) 0.91751(9) 0.0638(5) Uani d 1
H H3 0.5438 0.4709 0.9277 0.077 Uiso calc 1
C C4 0.58376(17) 0.33634(14) 0.94275(9) 0.0617(5) Uani d 1
H H4 0.5134 0.3256 0.9688 0.074 Uiso calc 1
C C5 0.67033(15) 0.26431(12) 0.92969(8) 0.0496(4) Uani d 1
H H5 0.6594 0.2058 0.9473 0.060 Uiso calc 1
C C6 0.77230(14) 0.28113(10) 0.89026(7) 0.0416(3) Uani d 1
C C7 0.88073(14) 0.21963(9) 0.86692(7) 0.0391(3) Uani d 1
C C8 0.93764(15) 0.28068(10) 0.81417(7) 0.0434(3) Uani d 1
C C9 0.95012(15) 0.07405(10) 0.83671(7) 0.0428(3) Uani d 1
H H9 0.9912 0.0902 0.7972 0.051 Uiso calc 1
C C10 1.04648(14) 0.09858(10) 0.89213(6) 0.0398(3) Uani d 1
H H10 1.0301 0.0532 0.9252 0.048 Uiso calc 1
C C11 0.99615(14) 0.19452(9) 0.91645(6) 0.0377(3) Uani d 1
C C12 1.08584(14) 0.27644(10) 0.92958(7) 0.0404(3) Uani d 1
C C13 1.18047(15) 0.31809(11) 0.89351(8) 0.0488(4) Uani d 1
H H13 1.2055 0.2908 0.8562 0.059 Uiso calc 1
C C14 1.23716(16) 0.40056(12) 0.91360(9) 0.0582(4) Uani d 1
H H14 1.3005 0.4292 0.8895 0.070 Uiso calc 1
C C15 1.20104(18) 0.44093(13) 0.96885(9) 0.0636(5) Uani d 1
H H15 1.2393 0.4972 0.9811 0.076 Uiso calc 1
C C16 1.10893(17) 0.39982(12) 1.00669(8) 0.0562(4) Uani d 1
H H16 1.0858 0.4267 1.0444 0.067 Uiso calc 1
C C17 1.05266(14) 0.31709(10) 0.98611(7) 0.0429(3) Uani d 1
C C18 0.92993(14) 0.18140(10) 0.97952(7) 0.0410(3) Uani d 1
C C19 1.19309(15) 0.09315(10) 0.87948(7) 0.0422(3) Uani d 1
C C20 1.24576(17) 0.10531(14) 0.82126(8) 0.0592(4) Uani d 1
H H20 1.1895 0.1157 0.7867 0.071 Uiso calc 1
C C21 1.38137(19) 0.10238(15) 0.81337(10) 0.0690(5) Uani d 1
H H21 1.4146 0.1110 0.7737 0.083 Uiso calc 1
C C22 1.46602(19) 0.08711(14) 0.86290(11) 0.0697(5) Uani d 1
H H22 1.5567 0.0850 0.8574 0.084 Uiso calc 1
C C23 1.41566(19) 0.07485(15) 0.92104(11) 0.0746(6) Uani d 1
H H23 1.4727 0.0649 0.9554 0.089 Uiso calc 1
C C24 1.28000(17) 0.07707(13) 0.92924(9) 0.0593(4) Uani d 1
H H24 1.2474 0.0675 0.9690 0.071 Uiso calc 1
C C25 0.90362(16) -0.02517(10) 0.83374(7) 0.0475(4) Uani d 1
C C26 0.92520(18) -0.07851(12) 0.78116(9) 0.0591(4) Uani d 1
H H26 0.9704 -0.0534 0.7479 0.071 Uiso calc 1
C C27 0.8794(2) -0.16988(14) 0.77799(11) 0.0747(6) Uani d 1
H H27 0.8945 -0.2050 0.7423 0.090 Uiso calc 1
C C28 0.8125(2) -0.20939(13) 0.82614(12) 0.0720(6) Uani d 1
C C29 0.7918(2) -0.15548(14) 0.87824(11) 0.0738(6) Uani d 1
H H29 0.7469 -0.1808 0.9115 0.089 Uiso calc 1
C C30 0.83600(19) -0.06478(12) 0.88226(9) 0.0630(5) Uani d 1
H H30 0.8202 -0.0300 0.9180 0.076 Uiso calc 1
C C31 0.9255(2) 0.44567(13) 0.78159(10) 0.0719(5) Uani d 1
H H31A 0.9950 0.4267 0.7548 0.108 Uiso calc 1
H H31B 0.9562 0.4958 0.8080 0.108 Uiso calc 1
H H31C 0.8507 0.4661 0.7565 0.108 Uiso calc 1
C C32 0.89238(16) 0.28703(12) 1.07095(7) 0.0499(4) Uani d 1
C C33 0.69765(18) 0.24771(12) 1.13027(8) 0.0559(4) Uani d 1
C C34 0.5818(2) 0.18667(17) 1.11165(11) 0.0856(7) Uani d 1
H H34A 0.5376 0.2119 1.0750 0.128 Uiso calc 1
H H34B 0.5213 0.1842 1.1454 0.128 Uiso calc 1
H H34C 0.6127 0.1251 1.1027 0.128 Uiso calc 1
C C35 0.6545(2) 0.34648(14) 1.14099(9) 0.0708(5) Uani d 1
H H35A 0.7298 0.3836 1.1531 0.106 Uiso calc 1
H H35B 0.5913 0.3479 1.1736 0.106 Uiso calc 1
H H35C 0.6147 0.3709 1.1031 0.106 Uiso calc 1
C C36 0.7755(2) 0.20700(18) 1.18477(10) 0.0832(7) Uani d 1
H H36A 0.8050 0.1457 1.1741 0.125 Uiso calc 1
H H36B 0.7205 0.2035 1.2205 0.125 Uiso calc 1
H H36C 0.8506 0.2458 1.1945 0.125 Uiso calc 1
C C37 0.7645(3) -0.30892(14) 0.82249(14) 0.1054(10) Uani d 1
H H37A 0.7806 -0.3336 0.7817 0.158 Uiso calc 1
H H37B 0.6715 -0.3108 0.8298 0.158 Uiso calc 1
H H37C 0.8110 -0.3456 0.8536 0.158 Uiso calc 1
N N1 0.88731(13) 0.36766(9) 0.82017(6) 0.0496(3) Uani d 1
N N2 0.95503(12) 0.26214(9) 1.01525(6) 0.0438(3) Uani d 1
O O1 1.01426(12) 0.25583(8) 0.77495(5) 0.0556(3) Uani d 1
O O2 0.83534(10) 0.13260(7) 0.84480(5) 0.0427(2) Uani d 1
O O3 0.86937(12) 0.11421(8) 0.99542(5) 0.0548(3) Uani d 1
O O4 0.93842(13) 0.34313(10) 1.10674(6) 0.0677(4) Uani d 1
O O5 0.77931(12) 0.24267(9) 1.07374(5) 0.0613(3) Uani d 1

loop_
_atom_site_aniso_label
_atom_site_aniso_U_11
_atom_site_aniso_U_22
_atom_site_aniso_U_33
_atom_site_aniso_U_12
_atom_site_aniso_U_13
_atom_site_aniso_U_23
C1 0.0444(8) 0.0401(8) 0.0529(9) -0.0030(6) -0.0010(7) -0.0039(6)
C2 0.0587(10) 0.0405(9) 0.0747(12) 0.0033(7) -0.0041(9) -0.0058(8)
C3 0.0511(10) 0.0606(11) 0.0796(12) 0.0128(8) 0.0001(9) -0.0168(9)
C4 0.0421(9) 0.0758(13) 0.0678(11) 0.0038(8) 0.0087(8) -0.0086(9)
C5 0.0405(8) 0.0536(9) 0.0551(9) -0.0034(7) 0.0058(7) -0.0013(7)
C6 0.0394(7) 0.0395(7) 0.0457(8) -0.0032(6) 0.0005(6) -0.0044(6)
C7 0.0415(7) 0.0354(7) 0.0405(7) -0.0042(6) 0.0048(6) -0.0005(6)
C8 0.0459(8) 0.0423(8) 0.0420(8) -0.0038(6) 0.0039(6) 0.0023(6)
C9 0.0480(8) 0.0400(8) 0.0408(7) 0.0003(6) 0.0055(6) -0.0043(6)
C10 0.0460(8) 0.0348(7) 0.0390(7) -0.0024(6) 0.0070(6) -0.0007(6)
C11 0.0386(7) 0.0358(7) 0.0390(7) -0.0031(6) 0.0071(6) -0.0012(6)
C12 0.0379(7) 0.0379(7) 0.0454(8) -0.0014(6) 0.0032(6) -0.0029(6)
C13 0.0420(8) 0.0488(9) 0.0562(9) -0.0055(7) 0.0093(7) -0.0009(7)
C14 0.0444(9) 0.0548(10) 0.0756(12) -0.0143(7) 0.0060(8) 0.0033(9)
C15 0.0581(10) 0.0510(10) 0.0815(13) -0.0181(8) -0.0033(9) -0.0097(9)
C16 0.0588(10) 0.0510(9) 0.0587(10) -0.0083(8) -0.0002(8) -0.0155(8)
C17 0.0378(7) 0.0437(8) 0.0471(8) -0.0013(6) 0.0003(6) -0.0029(6)
C18 0.0418(7) 0.0420(8) 0.0393(7) -0.0012(6) 0.0059(6) -0.0018(6)
C19 0.0460(8) 0.0339(7) 0.0468(8) 0.0012(6) 0.0054(6) -0.0029(6)
C20 0.0531(10) 0.0718(11) 0.0534(10) 0.0082(8) 0.0124(8) -0.0027(8)
C21 0.0604(11) 0.0747(13) 0.0734(12) 0.0064(9) 0.0258(10) -0.0070(10)
C22 0.0460(10) 0.0629(12) 0.1008(16) 0.0013(8) 0.0119(10) -0.0096(11)
C23 0.0538(11) 0.0818(14) 0.0872(14) -0.0027(10) -0.0128(10) 0.0066(11)
C24 0.0555(10) 0.0639(11) 0.0584(10) -0.0048(8) -0.0006(8) 0.0067(8)
C25 0.0504(8) 0.0382(8) 0.0536(9) 0.0012(6) -0.0055(7) -0.0059(7)
C26 0.0656(11) 0.0509(10) 0.0602(10) 0.0082(8) -0.0094(8) -0.0150(8)
C27 0.0822(14) 0.0512(11) 0.0887(15) 0.0167(10) -0.0302(12) -0.0301(10)
C28 0.0721(12) 0.0377(9) 0.1036(16) 0.0014(9) -0.0388(12) -0.0031(10)
C29 0.0798(13) 0.0513(11) 0.0894(15) -0.0181(9) -0.0124(11) 0.0091(10)
C30 0.0772(12) 0.0475(9) 0.0645(11) -0.0136(9) 0.0034(9) -0.0039(8)
C31 0.0816(13) 0.0482(10) 0.0866(14) -0.0062(9) 0.0151(11) 0.0227(9)
C32 0.0512(9) 0.0581(9) 0.0405(8) 0.0008(8) 0.0043(7) -0.0075(7)
C33 0.0600(10) 0.0625(10) 0.0465(9) 0.0047(8) 0.0208(8) -0.0037(7)
C34 0.0783(14) 0.0939(16) 0.0868(15) -0.0199(12) 0.0360(12) -0.0138(12)
C35 0.0758(13) 0.0701(12) 0.0676(12) 0.0163(10) 0.0193(10) 0.0001(10)
C36 0.0860(15) 0.0996(17) 0.0654(12) 0.0303(13) 0.0230(11) 0.0172(12)
C37 0.1113(19) 0.0386(10) 0.162(3) -0.0059(11) -0.0653(18) -0.0029(12)
N1 0.0543(8) 0.0380(7) 0.0567(8) -0.0034(6) 0.0073(6) 0.0073(6)
N2 0.0455(7) 0.0467(7) 0.0393(6) -0.0040(5) 0.0066(5) -0.0069(5)
O1 0.0629(7) 0.0569(7) 0.0481(6) 0.0003(5) 0.0180(5) 0.0048(5)
O2 0.0448(6) 0.0351(5) 0.0480(6) -0.0034(4) -0.0002(4) -0.0036(4)
O3 0.0676(7) 0.0473(6) 0.0506(6) -0.0141(5) 0.0203(5) -0.0008(5)
O4 0.0690(8) 0.0815(9) 0.0529(7) -0.0091(7) 0.0081(6) -0.0263(6)
O5 0.0589(7) 0.0787(8) 0.0473(6) -0.0126(6) 0.0192(5) -0.0182(6)

loop_
_atom_type_symbol
_atom_type_description
_atom_type_scat_dispersion_real
_atom_type_scat_dispersion_imag
_atom_type_scat_source
C C 0.0033 0.0016 'International Tables Vol C Tables 4.2.6.8 and 6.1.1.4'
H H 0.0000 0.0000 'International Tables Vol C Tables 4.2.6.8 and 6.1.1.4'
N N 0.0061 0.0033 'International Tables Vol C Tables 4.2.6.8 and 6.1.1.4'
O O 0.0106 0.0060 'International Tables Vol C Tables 4.2.6.8 and 6.1.1.4'

loop_
_geom_angle_atom_site_label_1
_geom_angle_atom_site_label_2
_geom_angle_atom_site_label_3
_geom_angle
C2 C1 C6 121.88(15)
C2 C1 N1 128.15(15)
C6 C1 N1 109.89(13)
C1 C2 C3 117.55(16)
C1 C2 H2 121.2
C3 C2 H2 121.2
C4 C3 C2 121.46(16)
C4 C3 H3 119.3
C2 C3 H3 119.3
C3 C4 C5 120.52(16)
C3 C4 H4 119.7
C5 C4 H4 119.7
C6 C5 C4 118.85(16)
C6 C5 H5 120.6
C4 C5 H5 120.6
C5 C6 C1 119.67(14)
C5 C6 C7 131.99(14)
C1 C6 C7 108.33(12)
O2 C7 C6 113.48(11)
O2 C7 C8 112.50(11)
C6 C7 C8 101.51(11)
O2 C7 C11 104.26(11)
C6 C7 C11 116.13(11)
C8 C7 C11 109.18(11)
O1 C8 N1 125.89(14)
O1 C8 C7 126.48(14)
N1 C8 C7 107.62(12)
O2 C9 C25 107.74(12)
O2 C9 C10 105.34(11)
C25 C9 C10 115.91(12)
O2 C9 H9 109.2
C25 C9 H9 109.2
C10 C9 H9 109.2
C19 C10 C9 116.58(12)
C19 C10 C11 115.76(11)
C9 C10 C11 104.49(11)
C19 C10 H10 106.4
C9 C10 H10 106.4
C11 C10 H10 106.4
C12 C11 C18 102.11(11)
C12 C11 C10 123.33(12)
C18 C11 C10 109.82(11)
C12 C11 C7 111.81(11)
C18 C11 C7 106.20(11)
C10 C11 C7 102.65(11)
C13 C12 C17 119.43(14)
C13 C12 C11 131.12(13)
C17 C12 C11 109.19(12)
C14 C13 C12 119.15(15)
C14 C13 H13 120.4
C12 C13 H13 120.4
C15 C14 C13 120.68(16)
C15 C14 H14 119.7
C13 C14 H14 119.7
C14 C15 C16 121.52(16)
C14 C15 H15 119.2
C16 C15 H15 119.2
C17 C16 C15 117.33(16)
C17 C16 H16 121.3
C15 C16 H16 121.3
C16 C17 C12 121.86(15)
C16 C17 N2 128.48(14)
C12 C17 N2 109.64(12)
O3 C18 N2 126.56(13)
O3 C18 C11 126.09(13)
N2 C18 C11 107.35(11)
C24 C19 C20 117.45(15)
C24 C19 C10 118.39(14)
C20 C19 C10 124.15(14)
C19 C20 C21 121.13(18)
C19 C20 H20 119.4
C21 C20 H20 119.4
C22 C21 C20 120.82(18)
C22 C21 H21 119.6
C20 C21 H21 119.6
C21 C22 C23 118.92(18)
C21 C22 H22 120.5
C23 C22 H22 120.5
C22 C23 C24 120.60(19)
C22 C23 H23 119.7
C24 C23 H23 119.7
C19 C24 C23 121.07(18)
C19 C24 H24 119.5
C23 C24 H24 119.5
C30 C25 C26 118.37(16)
C30 C25 C9 121.40(14)
C26 C25 C9 120.21(15)
C25 C26 C27 120.06(19)
C25 C26 H26 120.0
C27 C26 H26 120.0
C28 C27 C26 121.66(19)
C28 C27 H27 119.2
C26 C27 H27 119.2
C27 C28 C29 117.66(18)
C27 C28 C37 121.2(2)
C29 C28 C37 121.1(2)
C28 C29 C30 121.6(2)
C28 C29 H29 119.2
C30 C29 H29 119.2
C29 C30 C25 120.63(18)
C29 C30 H30 119.7
C25 C30 H30 119.7
N1 C31 H31A 109.5
N1 C31 H31B 109.5
H31A C31 H31B 109.5
N1 C31 H31C 109.5
H31A C31 H31C 109.5
H31B C31 H31C 109.5
O4 C32 O5 128.41(15)
O4 C32 N2 122.22(15)
O5 C32 N2 109.30(13)
O5 C33 C36 108.57(14)
O5 C33 C35 109.95(14)
C36 C33 C35 113.40(17)
O5 C33 C34 101.85(14)
C36 C33 C34 111.23(19)
C35 C33 C34 111.19(17)
C33 C34 H34A 109.5
C33 C34 H34B 109.5
H34A C34 H34B 109.5
C33 C34 H34C 109.5
H34A C34 H34C 109.5
H34B C34 H34C 109.5
C33 C35 H35A 109.5
C33 C35 H35B 109.5
H35A C35 H35B 109.5
C33 C35 H35C 109.5
H35A C35 H35C 109.5
H35B C35 H35C 109.5
C33 C36 H36A 109.5
C33 C36 H36B 109.5
H36A C36 H36B 109.5
C33 C36 H36C 109.5
H36A C36 H36C 109.5
H36B C36 H36C 109.5
C28 C37 H37A 109.5
C28 C37 H37B 109.5
H37A C37 H37B 109.5
C28 C37 H37C 109.5
H37A C37 H37C 109.5
H37B C37 H37C 109.5
C8 N1 C1 111.07(12)
C8 N1 C31 123.38(15)
C1 N1 C31 125.23(14)
C18 N2 C32 125.99(13)
C18 N2 C17 109.65(11)
C32 N2 C17 124.36(13)
C7 O2 C9 107.52(10)
C32 O5 C33 121.40(13)

loop_
_geom_bond_atom_site_label_1
_geom_bond_atom_site_label_2
_geom_bond_distance
C1 C2 1.373(2)
C1 C6 1.395(2)
C1 N1 1.405(2)
C2 C3 1.384(3)
C2 H2 0.9300
C3 C4 1.372(3)
C3 H3 0.9300
C4 C5 1.390(2)
C4 H4 0.9300
C5 C6 1.374(2)
C5 H5 0.9300
C6 C7 1.506(2)
C7 O2 1.4087(17)
C7 C8 1.553(2)
C7 C11 1.593(2)
C8 O1 1.2129(18)
C8 N1 1.357(2)
C9 O2 1.4492(17)
C9 C25 1.502(2)
C9 C10 1.550(2)
C9 H9 0.9800
C10 C19 1.519(2)
C10 C11 1.5640(19)
C10 H10 0.9800
C11 C12 1.5074(19)
C11 C18 1.5346(19)
C12 C13 1.384(2)
C12 C17 1.392(2)
C13 C14 1.379(2)
C13 H13 0.9300
C14 C15 1.374(3)
C14 H14 0.9300
C15 C16 1.385(3)
C15 H15 0.9300
C16 C17 1.384(2)
C16 H16 0.9300
C17 N2 1.4234(19)
C18 O3 1.1984(17)
C18 N2 1.4072(19)
C19 C24 1.378(2)
C19 C20 1.379(2)
C20 C21 1.389(3)
C20 H20 0.9300
C21 C22 1.358(3)
C21 H21 0.9300
C22 C23 1.368(3)
C22 H22 0.9300
C23 C24 1.390(3)
C23 H23 0.9300
C24 H24 0.9300
C25 C30 1.382(2)
C25 C26 1.382(2)
C26 C27 1.393(3)
C26 H26 0.9300
C27 C28 1.371(3)
C27 H27 0.9300
C28 C29 1.377(3)
C28 C37 1.512(3)
C29 C30 1.380(3)
C29 H29 0.9300
C30 H30 0.9300
C31 N1 1.451(2)
C31 H31A 0.9600
C31 H31B 0.9600
C31 H31C 0.9600
C32 O4 1.1952(19)
C32 O5 1.313(2)
C32 N2 1.4114(19)
C33 O5 1.4861(18)
C33 C36 1.503(3)
C33 C35 1.504(3)
C33 C34 1.508(3)
C34 H34A 0.9600
C34 H34B 0.9600
C34 H34C 0.9600
C35 H35A 0.9600
C35 H35B 0.9600
C35 H35C 0.9600
C36 H36A 0.9600
C36 H36B 0.9600
C36 H36C 0.9600
C37 H37A 0.9600
C37 H37B 0.9600
C37 H37C 0.9600

loop_
_geom_hbond_atom_site_label_D
_geom_hbond_atom_site_label_H
_geom_hbond_atom_site_label_A
_geom_hbond_site_symmetry_A
_geom_hbond_distance_DH
_geom_hbond_distance_HA
_geom_hbond_distance_DA
_geom_hbond_angle_DHA
C9 H9 O1 . 0.98 2.44 3.006(2) 116
C10 H10 O3 . 0.98 2.41 2.895(2) 110
C16 H16 O4 . 0.93 2.36 2.905(2) 117
C31 H31A O1 . 0.96 2.50 2.876(2) 103
C35 H35A O4 . 0.96 2.43 2.989(2) 117
C36 H36B O1 4_566 0.96 2.49 3.362(2) 151
C36 H36C O4 . 0.96 2.52 3.081(3) 117

loop_
_geom_torsion_atom_site_label_1
_geom_torsion_atom_site_label_2
_geom_torsion_atom_site_label_3
_geom_torsion_atom_site_label_4
_geom_torsion
C6 C1 C2 C3 -2.2(3)
N1 C1 C2 C3 174.15(16)
C1 C2 C3 C4 -0.2(3)
C2 C3 C4 C5 1.8(3)
C3 C4 C5 C6 -1.1(3)
C4 C5 C6 C1 -1.2(2)
C4 C5 C6 C7 -179.85(15)
C2 C1 C6 C5 2.9(2)
N1 C1 C6 C5 -174.04(13)
C2 C1 C6 C7 -178.17(14)
N1 C1 C6 C7 4.91(17)
C5 C6 C7 O2 47.5(2)
C1 C6 C7 O2 -131.27(13)
C5 C6 C7 C8 168.45(16)
C1 C6 C7 C8 -10.32(15)
C5 C6 C7 C11 -73.3(2)
C1 C6 C7 C11 107.93(14)
O2 C7 C8 O1 -46.5(2)
C6 C7 C8 O1 -168.11(15)
C11 C7 C8 O1 68.75(19)
O2 C7 C8 N1 134.19(13)
C6 C7 C8 N1 12.57(15)
C11 C7 C8 N1 -110.57(13)
O2 C9 C10 C19 -147.11(12)
C25 C9 C10 C19 93.91(16)
O2 C9 C10 C11 -17.96(14)
C25 C9 C10 C11 -136.94(13)
C19 C10 C11 C12 -2.51(19)
C9 C10 C11 C12 -132.14(14)
C19 C10 C11 C18 -122.76(13)
C9 C10 C11 C18 107.60(12)
C19 C10 C11 C7 124.60(13)
C9 C10 C11 C7 -5.04(13)
O2 C7 C11 C12 161.28(11)
C6 C7 C11 C12 -73.10(15)
C8 C7 C11 C12 40.85(15)
O2 C7 C11 C18 -88.13(12)
C6 C7 C11 C18 37.49(15)
C8 C7 C11 C18 151.44(11)
O2 C7 C11 C10 27.14(13)
C6 C7 C11 C10 152.77(11)
C8 C7 C11 C10 -93.29(12)
C18 C11 C12 C13 173.94(16)
C10 C11 C12 C13 50.2(2)
C7 C11 C12 C13 -72.90(19)
C18 C11 C12 C17 -12.20(15)
C10 C11 C12 C17 -135.98(14)
C7 C11 C12 C17 100.96(14)
C17 C12 C13 C14 -1.8(2)
C11 C12 C13 C14 171.51(16)
C12 C13 C14 C15 0.3(3)
C13 C14 C15 C16 1.2(3)
C14 C15 C16 C17 -1.2(3)
C15 C16 C17 C12 -0.4(3)
C15 C16 C17 N2 -178.84(16)
C13 C12 C17 C16 1.9(2)
C11 C12 C17 C16 -172.81(14)
C13 C12 C17 N2 -179.40(13)
C11 C12 C17 N2 5.91(17)
C12 C11 C18 O3 -165.00(15)
C10 C11 C18 O3 -32.6(2)
C7 C11 C18 O3 77.74(18)
C12 C11 C18 N2 14.26(14)
C10 C11 C18 N2 146.69(12)
C7 C11 C18 N2 -103.01(13)
C9 C10 C19 C24 -154.34(14)
C11 C10 C19 C24 82.14(18)
C9 C10 C19 C20 27.1(2)
C11 C10 C19 C20 -96.39(18)
C24 C19 C20 C21 -0.6(3)
C10 C19 C20 C21 177.89(17)
C19 C20 C21 C22 0.2(3)
C20 C21 C22 C23 -0.2(3)
C21 C22 C23 C24 0.6(3)
C20 C19 C24 C23 1.1(3)
C10 C19 C24 C23 -177.55(16)
C22 C23 C24 C19 -1.1(3)
O2 C9 C25 C30 -58.33(19)
C10 C9 C25 C30 59.3(2)
O2 C9 C25 C26 120.12(15)
C10 C9 C25 C26 -122.22(16)
C30 C25 C26 C27 -0.1(3)
C9 C25 C26 C27 -178.58(15)
C25 C26 C27 C28 -0.1(3)
C26 C27 C28 C29 0.1(3)
C26 C27 C28 C37 -179.34(18)
C27 C28 C29 C30 0.1(3)
C37 C28 C29 C30 179.54(19)
C28 C29 C30 C25 -0.3(3)
C26 C25 C30 C29 0.3(3)
C9 C25 C30 C29 178.75(17)
O1 C8 N1 C1 170.14(15)
C7 C8 N1 C1 -10.53(17)
O1 C8 N1 C31 -3.7(3)
C7 C8 N1 C31 175.58(16)
C2 C1 N1 C8 -172.87(16)
C6 C1 N1 C8 3.80(18)
C2 C1 N1 C31 0.9(3)
C6 C1 N1 C31 177.55(16)
O3 C18 N2 C32 -13.5(3)
C11 C18 N2 C32 167.26(14)
O3 C18 N2 C17 167.61(15)
C11 C18 N2 C17 -11.64(16)
O4 C32 N2 C18 161.58(17)
O5 C32 N2 C18 -21.1(2)
O4 C32 N2 C17 -19.7(3)
O5 C32 N2 C17 157.67(14)
C16 C17 N2 C18 -177.59(16)
C12 C17 N2 C18 3.80(17)
C16 C17 N2 C32 3.5(2)
C12 C17 N2 C32 -175.13(14)
C6 C7 O2 C9 -167.98(11)
C8 C7 O2 C9 77.48(14)
C11 C7 O2 C9 -40.69(13)
C25 C9 O2 C7 161.93(11)
C10 C9 O2 C7 37.64(14)
O4 C32 O5 C33 -9.1(3)
N2 C32 O5 C33 173.74(14)
C36 C33 O5 C32 -62.1(2)
C35 C33 O5 C32 62.5(2)
C34 C33 O5 C32 -179.56(17)

_cod_database_fobs_code 2020062
